data_4063442
loop_
_publ_author_name
'Gaillard, Sylvain'
'Slawin, Alexandra M. Z.'
'Bonura, Allen T.'
'Stevens, Edwin D.'
'Nolan, Steven P.'

_publ_section_title
;
 Synthetic and Structural Studies of [AuCl3(NHC)] Complexes
;
_journal_issue 2
_journal_name_full Organometallics
_journal_page_first 394
_journal_paper_doi 10.1021/om900814e
_journal_volume 29
_journal_year 2010
_chemical_formula_moiety 'C27 H34 Ag Cl3 N2,(C H Cl3)2'
_chemical_formula_sum 'C29 H36 Ag Cl9 N2'
_chemical_formula_weight 839.52
_chemical_name_systematic
; 
 ? 
;
_space_group_IT_number 15
_symmetry_cell_setting monoclinic
_symmetry_space_group_name_Hall '-C 2yc'
_symmetry_space_group_name_H-M 'C 1 2/c 1'
_atom_sites_solution_hydrogens geom
_atom_sites_solution_primary direct
_atom_sites_solution_secondary difmap
_audit_creation_method SHELXL-97
_cell_angle_alpha 90.00
_cell_angle_beta 100.89(3)
_cell_angle_gamma 90.00
_cell_formula_units_Z 4
_cell_length_a 21.232(4)
_cell_length_b 10.757(2)
_cell_length_c 16.900(3)
_cell_measurement_reflns_used 2842
_cell_measurement_temperature 93(2)
_cell_measurement_theta_max 22.14
_cell_measurement_theta_min 1.95
_cell_volume 3790.3(13)
_computing_cell_refinement 'CrystalClear (Rigaku Corp., 2004)'
_computing_data_collection 'CrystalClear (Rigaku Corp., 2004)'
_computing_data_reduction 'CrystalClear (Rigaku Corp., 2004)'
_computing_molecular_graphics 'Bruker SHELXTL'
_computing_publication_material 'Bruker SHELXTL'
_computing_structure_refinement 'SHELXL-97 (Sheldrick, 1997)'
_computing_structure_solution 'SHELXS-97 (Sheldrick, 1990)'
_diffrn_ambient_temperature 93(2)
_diffrn_measured_fraction_theta_full 0.993
_diffrn_measured_fraction_theta_max 0.984
_diffrn_measurement_device_type CCD
_diffrn_measurement_method '\w and \f scans'
_diffrn_radiation_monochromator confocal
_diffrn_radiation_source 'rotating anode'
_diffrn_radiation_type MoK\a
_diffrn_radiation_wavelength 0.71073
_diffrn_reflns_av_R_equivalents 0.0962
_diffrn_reflns_av_sigmaI/netI 0.0865
_diffrn_reflns_limit_h_max 25
_diffrn_reflns_limit_h_min -23
_diffrn_reflns_limit_k_max 11
_diffrn_reflns_limit_k_min -12
_diffrn_reflns_limit_l_max 20
_diffrn_reflns_limit_l_min -14
_diffrn_reflns_number 10212
_diffrn_reflns_theta_full 25.00
_diffrn_reflns_theta_max 25.34
_diffrn_reflns_theta_min 3.39
_exptl_absorpt_coefficient_mu 1.188
_exptl_absorpt_correction_T_max 1.0000
_exptl_absorpt_correction_T_min 0.9077
_exptl_absorpt_correction_type multi-scan
_exptl_absorpt_process_details 'Jacobson, R. (1998) Private communication'
_exptl_crystal_colour colourless
_exptl_crystal_density_diffrn 1.471
_exptl_crystal_density_method 'not measured'
_exptl_crystal_description prism
_exptl_crystal_F_000 1696
_exptl_crystal_size_max 0.100
_exptl_crystal_size_mid 0.100
_exptl_crystal_size_min 0.030
_refine_diff_density_max 1.804
_refine_diff_density_min -0.532
_refine_diff_density_rms 0.127
_refine_ls_extinction_method none
_refine_ls_goodness_of_fit_ref 1.203
_refine_ls_hydrogen_treatment constr
_refine_ls_matrix_type full
_refine_ls_number_parameters 188
_refine_ls_number_reflns 3413
_refine_ls_number_restraints 0
_refine_ls_restrained_S_all 1.203
_refine_ls_R_factor_all 0.1375
_refine_ls_R_factor_gt 0.0978
_refine_ls_shift/su_max 0.022
_refine_ls_shift/su_mean 0.002
_refine_ls_structure_factor_coef Fsqd
_refine_ls_weighting_details 'calc w=1/[\s^2^(Fo^2^)+(0.0466P)^2^+49.5580P] where P=(Fo^2^+2Fc^2^)/3'
_refine_ls_weighting_scheme calc
_refine_ls_wR_factor_gt 0.1775
_refine_ls_wR_factor_ref 0.1916
_reflns_number_gt 2469
_reflns_number_total 3413
_reflns_threshold_expression >2sigma(I)
_cod_data_source_file om900814e_si_002.cif
_cod_data_source_block AgCl(IPrCl)
_cod_depositor_comments
;
The following automatic conversions were performed:

'_symmetry_cell_setting' value 'Monoclinic' changed to 'monoclinic'
according to the built-in table from CIF Core dictionary named
'cif_core.dic' version 2.4.1 from 2010-06-29.

Automatic conversion script
Id: cif_fix_values 1673 2011-04-08 12:14:43Z adriana 
;
_cod_original_cell_volume 3790.2(13)
_cod_original_sg_symbol_H-M C2/c
_cod_database_code 4063442

loop_
_symmetry_equiv_pos_as_xyz
'x, y, z'
'-x, y, -z+1/2'
'x+1/2, y+1/2, z'
'-x+1/2, y+1/2, -z+1/2'
'-x, -y, -z'
'x, -y, z-1/2'
'-x+1/2, -y+1/2, -z'
'x+1/2, -y+1/2, z-1/2'

loop_
_atom_site_label
_atom_site_type_symbol
_atom_site_fract_x
_atom_site_fract_y
_atom_site_fract_z
_atom_site_U_iso_or_equiv
_atom_site_adp_type
_atom_site_occupancy
_atom_site_symmetry_multiplicity
_atom_site_calc_flag
_atom_site_refinement_flags
_atom_site_disorder_assembly
_atom_site_disorder_group
Ag1 Ag 0.0000 0.05229(9) 0.2500 0.0278(3) Uani 1 2 d S . .
Cl1 Cl 0.0000 -0.1595(3) 0.2500 0.0447(10) Uani 1 2 d S . .
C1 C 0.0000 0.2442(11) 0.2500 0.024(3) Uani 1 2 d S . .
N2 N -0.0081(3) 0.3182(7) 0.1862(4) 0.0305(17) Uani 1 1 d . . .
C3 C -0.0057(4) 0.4427(9) 0.2099(5) 0.0293(18) Uani 1 1 d . . .
Cl3 Cl -0.01433(12) 0.5601(2) 0.14337(13) 0.0436(6) Uani 1 1 d . . .
C4 C -0.0209(4) 0.2747(8) 0.1033(5) 0.029(2) Uani 1 1 d . . .
C5 C 0.0306(5) 0.2505(8) 0.0666(5) 0.033(2) Uani 1 1 d . . .
C6 C 0.0169(5) 0.2054(9) -0.0108(5) 0.039(2) Uani 1 1 d . . .
H6A H 0.0501 0.1894 -0.0384 0.047 Uiso 1 1 calc R . .
C7 C -0.0450(5) 0.1839(9) -0.0473(5) 0.043(3) Uani 1 1 d . . .
H7A H -0.0529 0.1525 -0.0995 0.051 Uiso 1 1 calc R . .
C8 C -0.0944(5) 0.2059(10) -0.0117(6) 0.047(3) Uani 1 1 d . . .
H8A H -0.1358 0.1899 -0.0392 0.057 Uiso 1 1 calc R . .
C9 C -0.0848(5) 0.2537(9) 0.0681(5) 0.039(2) Uani 1 1 d . . .
C10 C 0.0997(5) 0.2713(10) 0.1090(6) 0.045(3) Uani 1 1 d . . .
H10A H 0.0988 0.2963 0.1646 0.054 Uiso 1 1 calc R . .
C11 C 0.1306(6) 0.3767(11) 0.0699(7) 0.054(3) Uani 1 1 d . . .
H11A H 0.1739 0.3883 0.0979 0.081 Uiso 1 1 calc R . .
H11B H 0.1067 0.4519 0.0725 0.081 Uiso 1 1 calc R . .
H11C H 0.1305 0.3565 0.0145 0.081 Uiso 1 1 calc R . .
C12 C 0.1390(5) 0.1541(11) 0.1128(9) 0.066(4) Uani 1 1 d . . .
H12A H 0.1184 0.0893 0.1377 0.098 Uiso 1 1 calc R . .
H12B H 0.1810 0.1690 0.1439 0.098 Uiso 1 1 calc R . .
H12C H 0.1424 0.1293 0.0592 0.098 Uiso 1 1 calc R . .
C13 C -0.1400(5) 0.2750(12) 0.1100(6) 0.049(3) Uani 1 1 d . . .
H13A H -0.1226 0.3131 0.1622 0.059 Uiso 1 1 calc R . .
C14 C -0.1714(6) 0.1527(12) 0.1272(7) 0.062(3) Uani 1 1 d . . .
H14A H -0.1395 0.0986 0.1570 0.093 Uiso 1 1 calc R . .
H14B H -0.1903 0.1137 0.0773 0.093 Uiso 1 1 calc R . .
H14C H -0.2040 0.1689 0.1582 0.093 Uiso 1 1 calc R . .
C15 C -0.1881(5) 0.3670(11) 0.0636(7) 0.055(3) Uani 1 1 d . . .
H15A H -0.1664 0.4427 0.0549 0.082 Uiso 1 1 calc R . .
H15B H -0.2209 0.3846 0.0942 0.082 Uiso 1 1 calc R . .
H15C H -0.2074 0.3317 0.0126 0.082 Uiso 1 1 calc R . .
C21 C 0.1575(5) 0.2535(11) -0.2198(7) 0.052(3) Uani 1 1 d . . .
H21A H 0.1113 0.2366 -0.2332 0.062 Uiso 1 1 calc R . .
Cl21 Cl 0.17046(18) 0.4025(3) -0.2542(3) 0.0850(11) Uani 1 1 d . . .
Cl22 Cl 0.19628(18) 0.1432(3) -0.2676(2) 0.0749(10) Uani 1 1 d . . .
Cl23 Cl 0.18123(17) 0.2433(4) -0.1159(2) 0.0802(11) Uani 1 1 d . . .

loop_
_atom_site_aniso_label
_atom_site_aniso_U_11
_atom_site_aniso_U_22
_atom_site_aniso_U_33
_atom_site_aniso_U_23
_atom_site_aniso_U_13
_atom_site_aniso_U_12
Ag1 0.0382(6) 0.0237(5) 0.0213(5) 0.000 0.0054(4) 0.000
Cl1 0.053(2) 0.0311(19) 0.054(2) 0.000 0.0202(19) 0.000
C1 0.022(6) 0.030(7) 0.018(6) 0.000 -0.001(5) 0.000
N2 0.033(4) 0.030(4) 0.028(4) 0.001(3) 0.005(3) -0.002(3)
C3 0.039(5) 0.024(4) 0.024(4) -0.005(4) 0.005(3) -0.005(5)
Cl3 0.0691(16) 0.0272(12) 0.0326(12) 0.0059(11) 0.0046(11) 0.0009(13)
C4 0.050(6) 0.021(4) 0.017(4) -0.002(4) 0.006(4) -0.010(4)
C5 0.049(6) 0.028(5) 0.024(5) 0.009(4) 0.009(4) 0.001(5)
C6 0.061(7) 0.035(5) 0.026(5) 0.003(4) 0.020(5) -0.003(5)
C7 0.071(8) 0.039(6) 0.018(5) -0.008(4) 0.006(5) -0.011(5)
C8 0.056(7) 0.053(7) 0.027(5) -0.004(5) -0.004(5) -0.024(6)
C9 0.044(6) 0.046(6) 0.026(5) 0.000(4) 0.005(4) -0.012(5)
C10 0.041(6) 0.059(7) 0.038(6) 0.006(5) 0.016(5) -0.005(5)
C11 0.058(7) 0.059(7) 0.049(7) -0.008(6) 0.018(5) -0.002(6)
C12 0.035(6) 0.057(8) 0.100(10) 0.022(7) 0.001(6) 0.003(6)
C13 0.038(6) 0.082(8) 0.026(5) -0.002(5) 0.003(4) -0.012(6)
C14 0.048(7) 0.082(9) 0.055(7) 0.026(7) 0.010(6) -0.006(7)
C15 0.047(7) 0.063(8) 0.055(7) 0.002(6) 0.009(5) -0.005(6)
C21 0.039(6) 0.064(8) 0.054(7) -0.007(6) 0.013(5) -0.008(6)
Cl21 0.080(2) 0.066(2) 0.110(3) 0.016(2) 0.022(2) -0.0002(19)
Cl22 0.094(3) 0.072(2) 0.063(2) -0.0159(17) 0.0264(18) 0.0029(19)
Cl23 0.078(2) 0.112(3) 0.056(2) -0.013(2) 0.0257(17) 0.000(2)

loop_
_atom_type_symbol
_atom_type_description
_atom_type_scat_dispersion_real
_atom_type_scat_dispersion_imag
_atom_type_scat_source
C C 0.0033 0.0016 'International Tables Vol C Tables 4.2.6.8 and 6.1.1.4'
H H 0.0000 0.0000 'International Tables Vol C Tables 4.2.6.8 and 6.1.1.4'
N N 0.0061 0.0033 'International Tables Vol C Tables 4.2.6.8 and 6.1.1.4'
Cl Cl 0.1484 0.1585 'International Tables Vol C Tables 4.2.6.8 and 6.1.1.4'
Ag Ag -0.8971 1.1015 'International Tables Vol C Tables 4.2.6.8 and 6.1.1.4'

loop_
_geom_angle_atom_site_label_1
_geom_angle_atom_site_label_2
_geom_angle_atom_site_label_3
_geom_angle
_geom_angle_site_symmetry_1
_geom_angle_site_symmetry_3
_geom_angle_publ_flag
C1 Ag1 Cl1 180.000(1) . . ?
N2 C1 N2 106.1(11) 2 . ?
N2 C1 Ag1 126.9(5) 2 . ?
N2 C1 Ag1 126.9(5) . . ?
C1 N2 C3 110.5(7) . . ?
C1 N2 C4 124.2(7) . . ?
C3 N2 C4 125.1(7) . . ?
C3 C3 N2 106.4(4) 2 . ?
C3 C3 Cl3 131.1(3) 2 . ?
N2 C3 Cl3 122.5(6) . . ?
C5 C4 C9 124.7(8) . . ?
C5 C4 N2 118.2(8) . . ?
C9 C4 N2 117.0(8) . . ?
C6 C5 C4 116.9(9) . . ?
C6 C5 C10 120.8(9) . . ?
C4 C5 C10 122.4(8) . . ?
C7 C6 C5 120.2(9) . . ?
C7 C6 H6A 119.9 . . ?
C5 C6 H6A 119.9 . . ?
C8 C7 C6 122.9(9) . . ?
C8 C7 H7A 118.6 . . ?
C6 C7 H7A 118.6 . . ?
C7 C8 C9 120.8(9) . . ?
C7 C8 H8A 119.6 . . ?
C9 C8 H8A 119.6 . . ?
C4 C9 C8 114.6(9) . . ?
C4 C9 C13 124.1(8) . . ?
C8 C9 C13 121.3(9) . . ?
C12 C10 C11 111.2(9) . . ?
C12 C10 C5 111.9(9) . . ?
C11 C10 C5 111.1(8) . . ?
C12 C10 H10A 107.5 . . ?
C11 C10 H10A 107.5 . . ?
C5 C10 H10A 107.5 . . ?
C10 C11 H11A 109.5 . . ?
C10 C11 H11B 109.5 . . ?
H11A C11 H11B 109.5 . . ?
C10 C11 H11C 109.5 . . ?
H11A C11 H11C 109.5 . . ?
H11B C11 H11C 109.5 . . ?
C10 C12 H12A 109.5 . . ?
C10 C12 H12B 109.5 . . ?
H12A C12 H12B 109.5 . . ?
C10 C12 H12C 109.5 . . ?
H12A C12 H12C 109.5 . . ?
H12B C12 H12C 109.5 . . ?
C9 C13 C14 111.5(10) . . ?
C9 C13 C15 111.4(9) . . ?
C14 C13 C15 112.5(9) . . ?
C9 C13 H13A 107.0 . . ?
C14 C13 H13A 107.0 . . ?
C15 C13 H13A 107.0 . . ?
C13 C14 H14A 109.5 . . ?
C13 C14 H14B 109.5 . . ?
H14A C14 H14B 109.5 . . ?
C13 C14 H14C 109.5 . . ?
H14A C14 H14C 109.5 . . ?
H14B C14 H14C 109.5 . . ?
C13 C15 H15A 109.5 . . ?
C13 C15 H15B 109.5 . . ?
H15A C15 H15B 109.5 . . ?
C13 C15 H15C 109.5 . . ?
H15A C15 H15C 109.5 . . ?
H15B C15 H15C 109.5 . . ?
Cl22 C21 Cl23 110.9(7) . . ?
Cl22 C21 Cl21 110.8(6) . . ?
Cl23 C21 Cl21 111.2(6) . . ?
Cl22 C21 H21A 107.9 . . ?
Cl23 C21 H21A 107.9 . . ?
Cl21 C21 H21A 107.9 . . ?

loop_
_geom_bond_atom_site_label_1
_geom_bond_atom_site_label_2
_geom_bond_distance
_geom_bond_site_symmetry_2
_geom_bond_publ_flag
Ag1 C1 2.064(12) . ?
Ag1 Cl1 2.278(4) . ?
C1 N2 1.325(10) 2 ?
C1 N2 1.325(10) . ?
N2 C3 1.395(11) . ?
N2 C4 1.454(10) . ?
C3 C3 1.332(15) 2 ?
C3 Cl3 1.677(9) . ?
C4 C5 1.381(13) . ?
C4 C9 1.392(13) . ?
C5 C6 1.374(12) . ?
C5 C10 1.524(14) . ?
C6 C7 1.362(14) . ?
C6 H6A 0.9300 . ?
C7 C8 1.326(15) . ?
C7 H7A 0.9300 . ?
C8 C9 1.422(13) . ?
C8 H8A 0.9300 . ?
C9 C13 1.497(14) . ?
C10 C12 1.505(15) . ?
C10 C11 1.522(15) . ?
C10 H10A 0.9800 . ?
C11 H11A 0.9600 . ?
C11 H11B 0.9600 . ?
C11 H11C 0.9600 . ?
C12 H12A 0.9600 . ?
C12 H12B 0.9600 . ?
C12 H12C 0.9600 . ?
C13 C14 1.527(16) . ?
C13 C15 1.529(15) . ?
C13 H13A 0.9800 . ?
C14 H14A 0.9600 . ?
C14 H14B 0.9600 . ?
C14 H14C 0.9600 . ?
C15 H15A 0.9600 . ?
C15 H15B 0.9600 . ?
C15 H15C 0.9600 . ?
C21 Cl22 1.729(12) . ?
C21 Cl23 1.737(12) . ?
C21 Cl21 1.744(12) . ?
C21 H21A 0.9800 . ?

loop_
_geom_torsion_atom_site_label_1
_geom_torsion_atom_site_label_2
_geom_torsion_atom_site_label_3
_geom_torsion_atom_site_label_4
_geom_torsion
_geom_torsion_site_symmetry_1
_geom_torsion_site_symmetry_2
_geom_torsion_site_symmetry_3
_geom_torsion_site_symmetry_4
_geom_torsion_publ_flag
Cl1 Ag1 C1 N2 88(100) . . . 2 ?
Cl1 Ag1 C1 N2 -92(100) . . . . ?
N2 C1 N2 C3 -0.6(4) 2 . . . ?
Ag1 C1 N2 C3 179.4(4) . . . . ?
N2 C1 N2 C4 -177.6(9) 2 . . . ?
Ag1 C1 N2 C4 2.4(9) . . . . ?
C1 N2 C3 C3 1.6(11) . . . 2 ?
C4 N2 C3 C3 178.6(9) . . . 2 ?
C1 N2 C3 Cl3 -180.0(5) . . . . ?
C4 N2 C3 Cl3 -3.0(12) . . . . ?
C1 N2 C4 C5 -89.6(10) . . . . ?
C3 N2 C4 C5 93.9(11) . . . . ?
C1 N2 C4 C9 86.9(10) . . . . ?
C3 N2 C4 C9 -89.6(11) . . . . ?
C9 C4 C5 C6 1.6(14) . . . . ?
N2 C4 C5 C6 177.8(8) . . . . ?
C9 C4 C5 C10 -177.9(9) . . . . ?
N2 C4 C5 C10 -1.7(13) . . . . ?
C4 C5 C6 C7 -1.3(14) . . . . ?
C10 C5 C6 C7 178.2(9) . . . . ?
C5 C6 C7 C8 0.7(16) . . . . ?
C6 C7 C8 C9 -0.2(17) . . . . ?
C5 C4 C9 C8 -1.1(14) . . . . ?
N2 C4 C9 C8 -177.3(8) . . . . ?
C5 C4 C9 C13 177.2(10) . . . . ?
N2 C4 C9 C13 0.9(14) . . . . ?
C7 C8 C9 C4 0.3(15) . . . . ?
C7 C8 C9 C13 -178.0(10) . . . . ?
C6 C5 C10 C12 -57.2(12) . . . . ?
C4 C5 C10 C12 122.2(11) . . . . ?
C6 C5 C10 C11 67.8(12) . . . . ?
C4 C5 C10 C11 -112.8(10) . . . . ?
C4 C9 C13 C14 -111.1(11) . . . . ?
C8 C9 C13 C14 67.0(12) . . . . ?
C4 C9 C13 C15 122.3(11) . . . . ?
C8 C9 C13 C15 -59.6(13) . . . . ?
